data_7121754
loop_
_publ_author_name
'Teng, Qiaoqiao'
'Wu, Wenqin'
'Duong, Hung A.'
'Huynh, Han Vinh'

_publ_section_title
;
 Ring-expanded N-heterocyclic carbenes as ligands in iron-catalysed
 cross-coupling reactions of arylmagnesium reagents and aryl chlorides.
;
_journal_issue 47
_journal_name_full 'Chemical communications (Cambridge, England)'
_journal_page_first 6044
_journal_page_last 6047
_journal_paper_doi 10.1039/c8cc01808a
_journal_volume 54
_journal_year 2018
_chemical_formula_sum 'C17 H20 I N2 O0.5'
_chemical_formula_weight 387.25
_space_group_crystal_system monoclinic
_space_group_IT_number 5
_space_group_name_Hall 'C 2y'
_space_group_name_H-M_alt 'C 1 2 1'
_symmetry_space_group_name_Hall 'C 2y'
_symmetry_space_group_name_H-M 'C 1 2 1'
_atom_sites_solution_hydrogens mixed
_audit_creation_method SHELXL-2014/7
_audit_update_record
;
2017-11-08 deposited with the CCDC.
2018-05-25 downloaded from the CCDC.
;
_cell_angle_alpha 90
_cell_angle_beta 126.3150(10)
_cell_angle_gamma 90
_cell_formula_units_Z 4
_cell_length_a 17.5096(8)
_cell_length_b 10.5339(5)
_cell_length_c 11.1338(6)
_cell_measurement_reflns_used 9887
_cell_measurement_temperature 100(2)
_cell_measurement_theta_max 33.43
_cell_measurement_theta_min 2.27
_cell_volume 1654.71(14)
_computing_cell_refinement 'APEX3 v2016.1-0 (Bruker AXS)'
_computing_data_collection 'APEX3 (Bruker AXS)'
_computing_data_reduction 'SAINT V8.32B (Bruker AXS Inc., 2014)'
_computing_molecular_graphics 'Bruker SHELXTL'
_computing_publication_material 'Bruker SHELXTL'
_computing_structure_refinement 'SHELXL--2014 (Sheldrick 2014)'
_computing_structure_solution 'SHELXT--(Sheldrick 2015)'
_diffrn_ambient_temperature 100(2)
_diffrn_measured_fraction_theta_full 0.998
_diffrn_measured_fraction_theta_max 0.999
_diffrn_measurement_device_type 'Bruker D8 venture'
_diffrn_measurement_method '\f and \w scans'
_diffrn_radiation_type MoK\a
_diffrn_radiation_wavelength 0.71073
_diffrn_reflns_av_R_equivalents 0.0250
_diffrn_reflns_av_unetI/netI 0.0130
_diffrn_reflns_Laue_measured_fraction_full 0.998
_diffrn_reflns_Laue_measured_fraction_max 0.999
_diffrn_reflns_limit_h_max 23
_diffrn_reflns_limit_h_min -23
_diffrn_reflns_limit_k_max 14
_diffrn_reflns_limit_k_min -14
_diffrn_reflns_limit_l_max 14
_diffrn_reflns_limit_l_min -14
_diffrn_reflns_number 47242
_diffrn_reflns_point_group_measured_fraction_full 0.999
_diffrn_reflns_point_group_measured_fraction_max 0.999
_diffrn_reflns_theta_full 25.242
_diffrn_reflns_theta_max 28.275
_diffrn_reflns_theta_min 2.664
_diffrn_source 'Sealed Microfocus Source'
_exptl_absorpt_coefficient_mu 1.932
_exptl_absorpt_correction_T_max 0.7466
_exptl_absorpt_correction_T_min 0.6848
_exptl_absorpt_correction_type multi-scan
_exptl_absorpt_process_details 'Sadabs, (Sheldrick 2012)'
_exptl_crystal_colour Colourless
_exptl_crystal_density_diffrn 1.554
_exptl_crystal_density_meas ?
_exptl_crystal_density_method 'Not Measured'
_exptl_crystal_description Block
_exptl_crystal_F_000 772
_exptl_crystal_size_max 0.330
_exptl_crystal_size_mid 0.257
_exptl_crystal_size_min 0.192
_refine_diff_density_max 0.293
_refine_diff_density_min -0.375
_refine_diff_density_rms 0.056
_refine_ls_abs_structure_details
; 
 Flack x determined using 1910 quotients [(I+)-(I-)]/[(I+)+(I-)] 
 (Parsons, Flack and Wagner, Acta Cryst. B69 (2013) 249-259). 
;
_refine_ls_abs_structure_Flack -0.010(4)
_refine_ls_extinction_coef 0.0130(3)
_refine_ls_extinction_expression Fc^*^=kFc[1+0.001xFc^2^\l^3^/sin(2\q)]^-1/4^
_refine_ls_extinction_method 'SHELXL-2014/7 (Sheldrick 2014'
_refine_ls_goodness_of_fit_ref 1.119
_refine_ls_hydrogen_treatment mixed
_refine_ls_matrix_type full
_refine_ls_number_parameters 190
_refine_ls_number_reflns 4118
_refine_ls_number_restraints 3
_refine_ls_restrained_S_all 1.120
_refine_ls_R_factor_all 0.0113
_refine_ls_R_factor_gt 0.0111
_refine_ls_shift/su_max 0.001
_refine_ls_shift/su_mean 0.000
_refine_ls_structure_factor_coef Fsqd
_refine_ls_weighting_details 'w=1/[\s^2^(Fo^2^)+(0.0137P)^2^+0.5366P] where P=(Fo^2^+2Fc^2^)/3'
_refine_ls_weighting_scheme calc
_refine_ls_wR_factor_gt 0.0274
_refine_ls_wR_factor_ref 0.0274
_reflns_Friedel_coverage 0.900
_reflns_Friedel_fraction_full 0.999
_reflns_Friedel_fraction_max 0.999
_reflns_number_gt 4083
_reflns_number_total 4118
_reflns_threshold_expression 'I > 2\s(I)'
_cod_data_source_file c8cc01808a2.cif
_cod_data_source_block H264
_cod_depositor_comments
;
The following automatic conversions were performed:

'_exptl_absorpt_correction_type' value 'Multi-scan' changed to
'multi-scan' according to
/home/data/users/saulius/crontab/automatic-downloads/rss-feeds/RSC/lib/dictionaries/cif_core.dic
dictionary named 'cif_core.dic' version 2.4.2 from 2011-04-26.

'_exptl_crystal_density_meas' value 'Not Measured' was changed to '?'
- the value is perceived as not measured.

Automatic conversion script
Id: cif_fix_values 4973 2017-02-22 13:04:09Z antanas 

 Adding full bibliography for 7121752--7121754.cif.
;
_cod_original_formula_sum 'C17 H20 I N2 O0.50'
_cod_database_code 7121754
_shelx_shelxl_version_number 2014/7
_shelx_space_group_comment
; 
The symmetry employed for this shelxl refinement is uniquely defined 
by the following loop, which should always be used as a source of 
symmetry information in preference to the above space-group names. 
They are only intended as comments. 
;
_shelx_estimated_absorpt_t_min 0.568
_shelx_estimated_absorpt_t_max 0.708
_computing_bruker_data_scaling 'SADABS V2012/1 (Bruker AXS Inc.)'

loop_
_space_group_symop_operation_xyz
'x, y, z'
'-x, y, -z'
'x+1/2, y+1/2, z'
'-x+1/2, y+1/2, -z'

loop_
_atom_site_label
_atom_site_type_symbol
_atom_site_fract_x
_atom_site_fract_y
_atom_site_fract_z
_atom_site_U_iso_or_equiv
_atom_site_adp_type
_atom_site_occupancy
_atom_site_site_symmetry_order
_atom_site_calc_flag
_atom_site_refinement_flags_posn
_atom_site_refinement_flags_adp
_atom_site_refinement_flags_occupancy
I1 I 0.43973(2) 0.07770(2) 0.70244(2) 0.01770(5) Uani 1 1 d . . .
N1 N 0.31696(11) 0.42374(14) 0.39164(16) 0.0119(3) Uani 1 1 d . . .
N2 N 0.24521(11) 0.39935(15) 0.13608(16) 0.0124(3) Uani 1 1 d . . .
C1 C 0.31728(13) 0.43047(17) 0.2731(2) 0.0128(3) Uani 1 1 d . . .
H1 H 0.3735 0.4599 0.2877 0.015 Uiso 1 1 calc R U .
C2 C 0.25878(13) 0.33383(17) 0.40975(19) 0.0142(3) Uani 1 1 d . . .
H2A H 0.2032 0.3795 0.3906 0.017 Uiso 1 1 calc R U .
H2B H 0.2969 0.3031 0.5140 0.017 Uiso 1 1 calc R U .
C3 C 0.22448(14) 0.21992(18) 0.3050(2) 0.0178(4) Uani 1 1 d . . .
H3A H 0.2063 0.1511 0.3441 0.021 Uiso 1 1 calc R U .
H3B H 0.2775 0.1884 0.3044 0.021 Uiso 1 1 calc R U .
C4 C 0.14008(14) 0.2495(2) 0.1446(2) 0.0224(4) Uani 1 1 d . . .
H4A H 0.1365 0.1852 0.0766 0.027 Uiso 1 1 calc R U .
H4B H 0.0807 0.2451 0.1365 0.027 Uiso 1 1 calc R U .
C5 C 0.14967(14) 0.3810(2) 0.0982(2) 0.0161(4) Uani 1 1 d . . .
H5A H 0.1016 0.3916 -0.0106 0.019 Uiso 1 1 calc R U .
H5B H 0.1378 0.4462 0.1493 0.019 Uiso 1 1 calc R U .
C6 C 0.38200(16) 0.5066(2) 0.5134(2) 0.0132(4) Uani 1 1 d . . .
C7 C 0.38598(18) 0.6327(2) 0.4804(3) 0.0182(5) Uani 1 1 d . . .
H7 H 0.3451 0.6619 0.3804 0.022 Uiso 1 1 calc R U .
C8 C 0.44916(16) 0.71586(19) 0.5926(2) 0.0224(4) Uani 1 1 d . . .
H8 H 0.4526 0.8017 0.5699 0.027 Uiso 1 1 calc R U .
C9 C 0.50739(15) 0.6730(2) 0.7383(2) 0.0209(4) Uani 1 1 d . . .
H9 H 0.5513 0.7294 0.8157 0.025 Uiso 1 1 calc R U .
C10 C 0.50204(14) 0.54801(17) 0.7719(2) 0.0167(4) Uani 1 1 d . . .
H10 H 0.5414 0.5201 0.8725 0.020 Uiso 1 1 calc R U .
C11 C 0.43969(13) 0.46323(17) 0.6599(2) 0.0145(3) Uani 1 1 d . . .
H11 H 0.4365 0.3774 0.6828 0.017 Uiso 1 1 calc R U .
C12 C 0.26210(13) 0.37710(17) 0.02592(19) 0.0126(3) Uani 1 1 d . . .
C13 C 0.33617(13) 0.29769(18) 0.0612(2) 0.0160(3) Uani 1 1 d . . .
H13 H 0.3742 0.2576 0.1560 0.019 Uiso 1 1 calc R U .
C14 C 0.35411(16) 0.2773(2) -0.0436(3) 0.0216(4) Uani 1 1 d . . .
H14 H 0.4049 0.2239 -0.0204 0.026 Uiso 1 1 calc R U .
C15 C 0.29733(16) 0.3356(2) -0.1821(2) 0.0235(4) Uani 1 1 d . . .
H15 H 0.3098 0.3222 -0.2534 0.028 Uiso 1 1 calc R U .
C16 C 0.22245(15) 0.4132(2) -0.2176(2) 0.0215(4) Uani 1 1 d . . .
H16 H 0.1837 0.4518 -0.3131 0.026 Uiso 1 1 calc R U .
C17 C 0.20387(14) 0.43483(18) -0.1134(2) 0.0167(3) Uani 1 1 d . . .
H17 H 0.1527 0.4877 -0.1370 0.020 Uiso 1 1 calc R U .
O1W O 0.5000 0.2592(2) 0.5000 0.0334(5) Uani 1 2 d DS T P
H1W H 0.517(2) 0.211(2) 0.461(3) 0.040 Uiso 1 1 d D U .

loop_
_atom_site_aniso_label
_atom_site_aniso_U_11
_atom_site_aniso_U_22
_atom_site_aniso_U_33
_atom_site_aniso_U_23
_atom_site_aniso_U_13
_atom_site_aniso_U_12
I1 0.01742(6) 0.01388(6) 0.02009(6) 0.00330(6) 0.01016(4) -0.00132(6)
N1 0.0119(7) 0.0135(7) 0.0090(6) -0.0017(5) 0.0055(6) 0.0001(5)
N2 0.0118(7) 0.0154(7) 0.0102(6) -0.0008(5) 0.0065(6) 0.0001(5)
C1 0.0136(8) 0.0127(8) 0.0129(8) -0.0014(6) 0.0082(7) 0.0005(6)
C2 0.0140(8) 0.0171(9) 0.0113(8) 0.0006(6) 0.0074(7) -0.0006(7)
C3 0.0186(9) 0.0175(9) 0.0137(8) -0.0009(7) 0.0075(7) -0.0037(7)
C4 0.0176(9) 0.0299(11) 0.0132(9) -0.0009(7) 0.0054(8) -0.0097(8)
C5 0.0105(8) 0.0255(10) 0.0103(9) 0.0004(8) 0.0050(7) 0.0012(7)
C6 0.0142(9) 0.0142(9) 0.0127(9) -0.0048(7) 0.0088(8) -0.0010(7)
C7 0.0239(11) 0.0166(9) 0.0133(9) -0.0010(7) 0.0106(8) 0.0004(8)
C8 0.0344(11) 0.0149(9) 0.0212(10) -0.0048(7) 0.0182(9) -0.0037(8)
C9 0.0253(11) 0.0196(10) 0.0190(10) -0.0093(8) 0.0138(9) -0.0049(8)
C10 0.0171(8) 0.0180(12) 0.0108(7) -0.0034(6) 0.0060(6) 0.0020(6)
C11 0.0161(9) 0.0131(8) 0.0125(8) -0.0012(6) 0.0075(7) 0.0028(6)
C12 0.0152(8) 0.0122(7) 0.0122(8) -0.0034(6) 0.0092(7) -0.0034(6)
C13 0.0154(8) 0.0178(9) 0.0146(8) -0.0030(7) 0.0087(7) -0.0015(7)
C14 0.0214(10) 0.0255(11) 0.0230(11) -0.0084(9) 0.0159(9) -0.0025(8)
C15 0.0305(11) 0.0291(11) 0.0200(10) -0.0103(8) 0.0200(9) -0.0114(9)
C16 0.0282(10) 0.0233(10) 0.0138(8) -0.0016(7) 0.0127(8) -0.0066(8)
C17 0.0201(9) 0.0151(8) 0.0138(8) -0.0003(7) 0.0095(7) -0.0027(7)
O1W 0.0518(15) 0.0214(11) 0.0555(16) 0.000 0.0473(14) 0.000

loop_
_atom_type_symbol
_atom_type_description
_atom_type_scat_dispersion_real
_atom_type_scat_dispersion_imag
_atom_type_scat_source
C C 0.0033 0.0016 'International Tables Vol C Tables 4.2.6.8 and 6.1.1.4'
H H 0.0000 0.0000 'International Tables Vol C Tables 4.2.6.8 and 6.1.1.4'
N N 0.0061 0.0033 'International Tables Vol C Tables 4.2.6.8 and 6.1.1.4'
I I -0.4742 1.8119 'International Tables Vol C Tables 4.2.6.8 and 6.1.1.4'
O O 0.0106 0.0060 'International Tables Vol C Tables 4.2.6.8 and 6.1.1.4'

loop_
_geom_angle_atom_site_label_1
_geom_angle_atom_site_label_2
_geom_angle_atom_site_label_3
_geom_angle
C1 N1 C6 115.99(16)
C1 N1 C2 125.13(15)
C6 N1 C2 118.80(14)
C1 N2 C12 119.06(15)
C1 N2 C5 120.57(15)
C12 N2 C5 120.30(15)
N2 C1 N1 124.89(16)
N2 C1 H1 117.6
N1 C1 H1 117.6
N1 C2 C3 112.79(14)
N1 C2 H2A 109.0
C3 C2 H2A 109.0
N1 C2 H2B 109.0
C3 C2 H2B 109.0
H2A C2 H2B 107.8
C2 C3 C4 113.72(17)
C2 C3 H3A 108.8
C4 C3 H3A 108.8
C2 C3 H3B 108.8
C4 C3 H3B 108.8
H3A C3 H3B 107.7
C5 C4 C3 110.91(16)
C5 C4 H4A 109.5
C3 C4 H4A 109.5
C5 C4 H4B 109.5
C3 C4 H4B 109.5
H4A C4 H4B 108.0
N2 C5 C4 110.87(16)
N2 C5 H5A 109.5
C4 C5 H5A 109.5
N2 C5 H5B 109.5
C4 C5 H5B 109.5
H5A C5 H5B 108.1
C7 C6 C11 120.5(2)
C7 C6 N1 117.8(2)
C11 C6 N1 121.68(18)
C8 C7 C6 120.3(2)
C8 C7 H7 119.8
C6 C7 H7 119.8
C7 C8 C9 119.4(2)
C7 C8 H8 120.3
C9 C8 H8 120.3
C8 C9 C10 120.37(19)
C8 C9 H9 119.8
C10 C9 H9 119.8
C9 C10 C11 120.69(18)
C9 C10 H10 119.7
C11 C10 H10 119.7
C10 C11 C6 118.66(17)
C10 C11 H11 120.7
C6 C11 H11 120.7
C13 C12 C17 121.47(16)
C13 C12 N2 119.00(16)
C17 C12 N2 119.53(16)
C12 C13 C14 119.45(19)
C12 C13 H13 120.3
C14 C13 H13 120.3
C15 C14 C13 119.6(2)
C15 C14 H14 120.2
C13 C14 H14 120.2
C14 C15 C16 120.65(18)
C14 C15 H15 119.7
C16 C15 H15 119.7
C15 C16 C17 120.33(19)
C15 C16 H16 119.8
C17 C16 H16 119.8
C12 C17 C16 118.47(18)
C12 C17 H17 120.8
C16 C17 H17 120.8

loop_
_geom_bond_atom_site_label_1
_geom_bond_atom_site_label_2
_geom_bond_distance
N1 C1 1.325(2)
N1 C6 1.438(3)
N1 C2 1.489(2)
N2 C1 1.322(2)
N2 C12 1.441(2)
N2 C5 1.476(2)
C1 H1 0.9500
C2 C3 1.527(3)
C2 H2A 0.9900
C2 H2B 0.9900
C3 C4 1.531(3)
C3 H3A 0.9900
C3 H3B 0.9900
C4 C5 1.522(3)
C4 H4A 0.9900
C4 H4B 0.9900
C5 H5A 0.9900
C5 H5B 0.9900
C6 C7 1.391(3)
C6 C11 1.392(3)
C7 C8 1.383(3)
C7 H7 0.9500
C8 C9 1.384(3)
C8 H8 0.9500
C9 C10 1.387(3)
C9 H9 0.9500
C10 C11 1.390(3)
C10 H10 0.9500
C11 H11 0.9500
C12 C13 1.390(3)
C12 C17 1.394(2)
C13 C14 1.392(3)
C13 H13 0.9500
C14 C15 1.389(3)
C14 H14 0.9500
C15 C16 1.390(3)
C15 H15 0.9500
C16 C17 1.396(3)
C16 H16 0.9500
C17 H17 0.9500
O1W H1W 0.831(12)

loop_
_geom_hbond_atom_site_label_D
_geom_hbond_atom_site_label_H
_geom_hbond_atom_site_label_A
_geom_hbond_distance_DH
_geom_hbond_distance_HA
_geom_hbond_distance_DA
_geom_hbond_angle_DHA
_geom_hbond_site_symmetry_A
O1W H1W I1 0.831(12) 2.734(12) 3.5590(13) 172(2) 2_656

loop_
_geom_torsion_atom_site_label_1
_geom_torsion_atom_site_label_2
_geom_torsion_atom_site_label_3
_geom_torsion_atom_site_label_4
_geom_torsion
C12 N2 C1 N1 -162.91(17)
C5 N2 C1 N1 13.9(3)
C6 N1 C1 N2 -155.27(18)
C2 N1 C1 N2 27.9(3)
C1 N1 C2 C3 19.6(2)
C6 N1 C2 C3 -157.09(16)
N1 C2 C3 C4 -77.8(2)
C2 C3 C4 C5 38.2(2)
C1 N2 C5 C4 -81.0(2)
C12 N2 C5 C4 95.76(19)
C3 C4 C5 N2 48.2(2)
C1 N1 C6 C7 46.4(3)
C2 N1 C6 C7 -136.62(19)
C1 N1 C6 C11 -133.48(19)
C2 N1 C6 C11 43.6(3)
C11 C6 C7 C8 1.7(3)
N1 C6 C7 C8 -178.2(2)
C6 C7 C8 C9 -1.0(3)
C7 C8 C9 C10 -0.5(3)
C8 C9 C10 C11 1.3(3)
C9 C10 C11 C6 -0.7(3)
C7 C6 C11 C10 -0.8(3)
N1 C6 C11 C10 178.98(18)
C1 N2 C12 C13 48.6(2)
C5 N2 C12 C13 -128.24(19)
C1 N2 C12 C17 -131.71(18)
C5 N2 C12 C17 51.5(2)
C17 C12 C13 C14 1.4(3)
N2 C12 C13 C14 -178.89(17)
C12 C13 C14 C15 -0.6(3)
C13 C14 C15 C16 -0.4(3)
C14 C15 C16 C17 0.7(3)
C13 C12 C17 C16 -1.2(3)
N2 C12 C17 C16 179.13(17)
C15 C16 C17 C12 0.1(3)
